data_4085004
loop_
_publ_author_name
'Serin, Spencer C.'
'Patrick, Brian O.'
'Dake, Gregory R.'
'Gates, Derek P.'

_publ_section_title
;
 Reaction of an Enantiomerically Pure Phosphaalkene-Oxazoline with MeM
 Nucleophiles (M = Li and MgBr): Stereoselectivity and Noninnocence of the
 P-Mesityl Substituent
;
_journal_name_full Organometallics
_journal_page_first 141201152116001
_journal_paper_doi 10.1021/om501008m
_journal_year 2014
_chemical_absolute_configuration ad
_chemical_formula_moiety '0.04(Cl2 P Pd), C26 H36 Cl1.92 N O P0.96 Pd0.96'
_chemical_formula_sum 'C26 H36 Cl2 N O P Pd'
_chemical_formula_weight 586.83
_chemical_name_systematic
;
 ?
;
_space_group_crystal_system monoclinic
_space_group_IT_number 4
_space_group_name_Hall 'P 2yb'
_space_group_name_H-M_alt 'P 1 21 1'
_symmetry_space_group_name_Hall 'P 2yb'
_symmetry_space_group_name_H-M 'P 1 21 1'
_atom_sites_solution_hydrogens geom
_atom_sites_solution_primary direct
_audit_creation_date 2014-10-01
_audit_creation_method
;
Olex2 1.2
(compiled 2014.09.19 svn.r3010 for OlexSys, GUI svn.r4874)
;
_cell_angle_alpha 90
_cell_angle_beta 95.114(6)
_cell_angle_gamma 90
_cell_formula_units_Z 2
_cell_length_a 9.246(3)
_cell_length_b 15.111(5)
_cell_length_c 9.629(3)
_cell_measurement_reflns_used 3452
_cell_measurement_temperature 90(2)
_cell_measurement_theta_max 21.97
_cell_measurement_theta_min 2.21
_cell_volume 1340.0(7)
_computing_cell_refinement 'SAINT v7.68A (Bruker, 2009)'
_computing_data_reduction 'SAINT v7.68A (Bruker, 2009)'
_computing_molecular_graphics 'Olex2 (Dolomanov et al., 2009)'
_computing_publication_material 'Olex2 (Dolomanov et al., 2009)'
_computing_structure_refinement 'XL (Sheldrick, 2008)'
_computing_structure_solution 'XT (Sheldrick, 2008)'
_diffrn_ambient_temperature 90(2)
_diffrn_detector 'Bruker APEX2 area detector'
_diffrn_detector_area_resol_mean 7.9
_diffrn_detector_type 'Bruker-Nonius APEXII CCD area detector'
_diffrn_measured_fraction_theta_full 0.979
_diffrn_measured_fraction_theta_max 0.996
_diffrn_measurement_device 'Bruker-Nonius APEXII CCD area detector and D8 diffractometer'
_diffrn_measurement_device_type 'Bruker APEX-II CCD'
_diffrn_measurement_method '\w and \f scans'
_diffrn_radiation_monochromator graphite
_diffrn_radiation_probe x-ray
_diffrn_radiation_type MoK\a
_diffrn_radiation_wavelength 0.71069
_diffrn_reflns_av_R_equivalents 0.0577
_diffrn_reflns_av_unetI/netI 0.0543
_diffrn_reflns_Laue_measured_fraction_full 0.979
_diffrn_reflns_Laue_measured_fraction_max 0.996
_diffrn_reflns_limit_h_max 9
_diffrn_reflns_limit_h_min -9
_diffrn_reflns_limit_k_max 16
_diffrn_reflns_limit_k_min -16
_diffrn_reflns_limit_l_max 10
_diffrn_reflns_limit_l_min -10
_diffrn_reflns_number 11966
_diffrn_reflns_point_group_measured_fraction_full 0.976
_diffrn_reflns_point_group_measured_fraction_max 0.994
_diffrn_reflns_theta_full 22.500
_diffrn_reflns_theta_max 22.367
_diffrn_reflns_theta_min 2.123
_diffrn_source 'sealed X-ray tube'
_diffrn_standards_number 0
_exptl_absorpt_coefficient_mu 0.970
_exptl_absorpt_correction_T_max 0.962
_exptl_absorpt_correction_T_min 0.728
_exptl_absorpt_correction_type multi-scan
_exptl_absorpt_process_details
;
SADABS-2008/1 (Bruker,2008) was used for absorption correction.
wR2(int) was 0.0767 before and 0.0560 after correction.
The Ratio of minimum to maximum transmission is 0.7573.
The \l/2 correction factor is 0.0015.
;
_exptl_crystal_colour yellow
_exptl_crystal_colour_primary yellow
_exptl_crystal_density_diffrn 1.454
_exptl_crystal_description plate
_exptl_crystal_F_000 604
_exptl_crystal_size_max 0.15
_exptl_crystal_size_mid 0.12
_exptl_crystal_size_min 0.04
_refine_diff_density_max 2.080
_refine_diff_density_min -0.611
_refine_diff_density_rms 0.127
_refine_ls_abs_structure_details
;
 Flack x determined using 1367 quotients [(I+)-(I-)]/[(I+)+(I-)]
 (Parsons, Flack and Wagner, Acta Cryst. B69 (2013) 249-259).
;
_refine_ls_abs_structure_Flack -0.04(3)
_refine_ls_extinction_method none
_refine_ls_goodness_of_fit_ref 1.123
_refine_ls_hydrogen_treatment constr
_refine_ls_matrix_type full
_refine_ls_number_parameters 309
_refine_ls_number_reflns 3410
_refine_ls_number_restraints 295
_refine_ls_restrained_S_all 1.078
_refine_ls_R_factor_all 0.0579
_refine_ls_R_factor_gt 0.0458
_refine_ls_shift/su_max 0.000
_refine_ls_shift/su_mean 0.000
_refine_ls_structure_factor_coef Fsqd
_refine_ls_weighting_details 'w=1/[\s^2^(Fo^2^)+(0.0523P)^2^+3.8216P] where P=(Fo^2^+2Fc^2^)/3'
_refine_ls_weighting_scheme calc
_refine_ls_wR_factor_gt 0.1060
_refine_ls_wR_factor_ref 0.1134
_reflns_Friedel_coverage 0.907
_reflns_Friedel_fraction_full 0.973
_reflns_Friedel_fraction_max 0.991
_reflns_number_gt 3056
_reflns_number_total 3410
_reflns_threshold_expression 'I > 2\s(I)'
_cod_data_source_file om501008m_si_001.cif
_cod_data_source_block mo_dg202_0m
_cod_depositor_comments
;
The following automatic conversions were performed:

'_diffrn_radiation_probe' value 'X-ray' changed to 'x-ray' according
to
/home/saulius/struct/COD-crude-data--automatic-downloads/rss-feeds/ACS/lib/dictionaries/cif_core.dic
dictionary named 'cif_core.dic' version 2.4.2 from 2011-04-26.

Automatic conversion script
Id: cif_fix_values 2935 2014-11-11 08:27:57Z andrius 
;
_cod_database_code 4085004
_shelxl_version_number 2014-3
_shelx_space_group_comment
;
The symmetry employed for this shelxl refinement is uniquely defined
by the following loop, which should always be used as a source of
symmetry information in preference to the above space-group names.
They are only intended as comments.
;
_olex2_refinement_description
;
1. Fixed Uiso
 At 1.2 times of:
  All C(H) groups, All C(H,H) groups
 At 1.5 times of:
  All C(H,H,H) groups
2. Uiso/Uaniso restraints and constraints
Uanis(P1A) = Uanis(P1)
Uanis(Cl1A) = Uanis(Cl1)
Uanis(Cl2A) = Uanis(Cl2)
Uanis(Pd1A) = Uanis(Pd1)
3. Rigid body (RIGU) restrains
 All non-hydrogen atoms
 with sigma for 1-2 distances of 0.004 and sigma for 1-3 distances of 0.004
4. Others
 Sof(Pd1)=Sof(Cl2)=Sof(Cl1)=Sof(P1)=1-FVAR(1)
 Sof(Pd1A)=Sof(Cl2A)=Sof(P1A)=Sof(Cl1A)=FVAR(1)
5.a Ternary CH refined with riding coordinates:
 C15(H15), C1(H1), C14(H14)
5.b Secondary CH2 refined with riding coordinates:
 C13(H13A,H13B)
5.c Me refined with riding coordinates:
 C2(H2A,H2B,H2C)
5.d Aromatic/amide H refined with riding coordinates:
 C20(H20), C8(H8), C6(H6), C7(H7), C5(H5), C22(H22), C4(H4)
5.e Idealised Me refined as rotating group:
 C11(H11A,H11B,H11C), C24(H24A,H24B,H24C), C10(H10A,H10B,H10C), C25(H25A,H25B,
 H25C), C16(H16A,H16B,H16C), C26(H26A,H26B,H26C), C17(H17A,H17B,H17C)
;
_olex2_submission_special_instructions 'No special instructions were received'

loop_
_space_group_symop_operation_xyz
'x, y, z'
'-x, y+1/2, -z'

loop_
_atom_site_label
_atom_site_type_symbol
_atom_site_fract_x
_atom_site_fract_y
_atom_site_fract_z
_atom_site_U_iso_or_equiv
_atom_site_adp_type
_atom_site_occupancy
_atom_site_site_symmetry_order
_atom_site_calc_flag
_atom_site_refinement_flags_posn
_atom_site_refinement_flags_occupancy
_atom_site_disorder_assembly
_atom_site_disorder_group
Pd1A Pd 0.015(2) 0.234(2) 1.071(3) 0.0189(3) Uani 0.040(2) 1 d . P A 2
Cl2A Cl 0.128(8) 0.138(5) 1.232(11) 0.0225(8) Uani 0.040(2) 1 d . P A 2
P1A P -0.100(9) 0.331(6) 0.914(12) 0.0195(8) Uani 0.040(2) 1 d . P A 2
Cl1A Cl -0.194(9) 0.209(5) 1.135(12) 0.0257(9) Uani 0.040(2) 1 d . P A 2
O1 O 0.3943(9) 0.3510(5) 0.8324(9) 0.025(2) Uani 1 1 d . . A 1
C19 C -0.3370(13) 0.3742(8) 0.6171(14) 0.026(3) Uani 1 1 d . . A 1
C11 C 0.2533(13) 0.5017(8) 0.7622(15) 0.026(3) Uani 1 1 d . . A 1
H11A H 0.3518 0.5069 0.8083 0.038 Uiso 1 1 calc GR . A 1
H11B H 0.2041 0.5590 0.7646 0.038 Uiso 1 1 calc GR . A 1
H11C H 0.2584 0.4835 0.6651 0.038 Uiso 1 1 calc GR . A 1
C18 C -0.2424(14) 0.3101(9) 0.6866(14) 0.024(3) Uani 1 1 d . . A 1
C12 C 0.2513(13) 0.3457(8) 0.8520(14) 0.021(3) Uani 1 1 d . . A 1
C24 C -0.3458(14) 0.4698(8) 0.6620(15) 0.028(3) Uani 1 1 d . . A 1
H24A H -0.4048 0.4740 0.7414 0.042 Uiso 1 1 calc GR . A 1
H24B H -0.3905 0.5052 0.5844 0.042 Uiso 1 1 calc GR . A 1
H24C H -0.2479 0.4921 0.6893 0.042 Uiso 1 1 calc GR . A 1
C9 C 0.1680(13) 0.4322(8) 0.8384(14) 0.023(3) Uani 1 1 d . . A 1
C13 C 0.4525(13) 0.2622(7) 0.8452(15) 0.028(3) Uani 1 1 d . . A 1
H13A H 0.5430 0.2613 0.9085 0.033 Uiso 1 1 calc R . A 1
H13B H 0.4738 0.2391 0.7530 0.033 Uiso 1 1 calc R . A 1
C20 C -0.4261(14) 0.3488(9) 0.5005(14) 0.030(3) Uani 1 1 d . . A 1
H20 H -0.4877 0.3920 0.4543 0.036 Uiso 1 1 calc R . A 1
C10 C 0.1490(14) 0.4643(8) 0.9856(14) 0.023(3) Uani 1 1 d . . A 1
H10A H 0.2446 0.4751 1.0353 0.035 Uiso 1 1 calc GR . A 1
H10B H 0.0977 0.4191 1.0353 0.035 Uiso 1 1 calc GR . A 1
H10C H 0.0926 0.5192 0.9811 0.035 Uiso 1 1 calc GR . A 1
C21 C -0.4294(14) 0.2628(8) 0.4480(15) 0.032(3) Uani 1 1 d . . A 1
C15 C 0.3123(15) 0.1161(8) 0.8350(15) 0.026(3) Uani 1 1 d . . A 1
H15 H 0.2246 0.0890 0.8715 0.031 Uiso 1 1 calc R . A 1
C3 C 0.0270(13) 0.3979(8) 0.5995(14) 0.024(3) Uani 1 1 d . . A 1
C2 C -0.2056(14) 0.4117(8) 0.9519(14) 0.025(3) Uani 1 1 d . . A 1
H2A H -0.1371 0.4304 1.0299 0.038 Uiso 1 1 calc R . A 1
H2B H -0.2468 0.4640 0.9028 0.038 Uiso 1 1 calc R . A 1
H2C H -0.2839 0.3770 0.9875 0.038 Uiso 1 1 calc R . A 1
C1 C 0.0173(13) 0.4199(8) 0.7488(14) 0.022(3) Uani 1 1 d . . A 1
H1 H -0.0303 0.4793 0.7485 0.027 Uiso 1 1 calc R . A 1
C23 C -0.2473(12) 0.2223(9) 0.6357(14) 0.026(3) Uani 1 1 d . . A 1
C8 C 0.0726(13) 0.3130(9) 0.5589(15) 0.026(3) Uani 1 1 d . . A 1
H8 H 0.1011 0.2703 0.6284 0.031 Uiso 1 1 calc R . A 1
C25 C -0.5227(14) 0.2414(15) 0.3161(14) 0.046(3) Uani 1 1 d . . A 1
H25A H -0.6121 0.2765 0.3123 0.069 Uiso 1 1 calc GR . A 1
H25B H -0.5471 0.1783 0.3148 0.069 Uiso 1 1 calc GR . A 1
H25C H -0.4695 0.2555 0.2353 0.069 Uiso 1 1 calc GR . A 1
C6 C 0.0348(14) 0.3528(9) 0.3184(15) 0.031(3) Uani 1 1 d . . A 1
H6 H 0.0371 0.3377 0.2228 0.037 Uiso 1 1 calc R . A 1
C16 C 0.2884(15) 0.1136(9) 0.6797(15) 0.034(3) Uani 1 1 d . . A 1
H16A H 0.1959 0.1422 0.6495 0.051 Uiso 1 1 calc GR . A 1
H16B H 0.2862 0.0519 0.6480 0.051 Uiso 1 1 calc GR . A 1
H16C H 0.3677 0.1449 0.6396 0.051 Uiso 1 1 calc GR . A 1
C26 C -0.1577(15) 0.1461(9) 0.7006(17) 0.036(4) Uani 1 1 d . . A 1
H26A H -0.0552 0.1634 0.7129 0.055 Uiso 1 1 calc GR . A 1
H26B H -0.1686 0.0943 0.6391 0.055 Uiso 1 1 calc GR . A 1
H26C H -0.1914 0.1313 0.7914 0.055 Uiso 1 1 calc GR . A 1
C7 C 0.0763(15) 0.2916(9) 0.4217(15) 0.030(3) Uani 1 1 d . . A 1
H7 H 0.1075 0.2343 0.3967 0.036 Uiso 1 1 calc R . A 1
C5 C -0.0099(15) 0.4361(9) 0.3564(16) 0.032(3) Uani 1 1 d . . A 1
H5 H -0.0393 0.4784 0.2864 0.039 Uiso 1 1 calc R . A 1
C14 C 0.3342(13) 0.2067(8) 0.9055(15) 0.028(3) Uani 1 1 d . . A 1
H14 H 0.3611 0.1976 1.0074 0.034 Uiso 1 1 calc R . A 1
C22 C -0.3382(15) 0.2022(9) 0.5161(15) 0.034(3) Uani 1 1 d . . A 1
H22 H -0.3367 0.1437 0.4802 0.041 Uiso 1 1 calc R . A 1
C4 C -0.0120(13) 0.4582(9) 0.4949(15) 0.029(3) Uani 1 1 d . . A 1
H4 H -0.0408 0.5161 0.5191 0.034 Uiso 1 1 calc R . A 1
C17 C 0.4444(14) 0.0585(9) 0.8895(16) 0.034(3) Uani 1 1 d . . A 1
H17A H 0.4303 -0.0022 0.8551 0.051 Uiso 1 1 calc GR . A 1
H17B H 0.4532 0.0584 0.9916 0.051 Uiso 1 1 calc GR . A 1
H17C H 0.5331 0.0831 0.8561 0.051 Uiso 1 1 calc GR . A 1
Pd1 Pd 0.01075(9) 0.23993(7) 0.96305(12) 0.0189(3) Uani 0.960(2) 1 d . P A 1
Cl2 Cl 0.1256(3) 0.1423(2) 1.1339(4) 0.0225(8) Uani 0.960(2) 1 d . P A 1
Cl1 Cl -0.2107(3) 0.20982(19) 1.0461(5) 0.0257(9) Uani 0.960(2) 1 d . P A 1
P1 P -0.1100(4) 0.3435(2) 0.8306(5) 0.0195(8) Uani 0.960(2) 1 d . P A 1
N1 N 0.2070(11) 0.2688(6) 0.8875(11) 0.022(2) Uani 1 1 d . . A 1

loop_
_atom_site_aniso_label
_atom_site_aniso_U_11
_atom_site_aniso_U_22
_atom_site_aniso_U_33
_atom_site_aniso_U_23
_atom_site_aniso_U_13
_atom_site_aniso_U_12
Pd1A 0.0069(4) 0.0098(5) 0.0402(8) 0.0010(6) 0.0036(3) 0.0001(5)
Cl2A 0.0128(16) 0.0117(18) 0.043(2) 0.0024(15) 0.0002(15) 0.0014(14)
P1A 0.0090(17) 0.0076(18) 0.042(2) 0.0007(17) 0.0028(17) -0.0009(14)
Cl1A 0.0119(16) 0.016(2) 0.050(2) 0.0053(15) 0.0038(16) 0.0018(12)
O1 0.009(4) 0.013(4) 0.054(6) 0.003(4) 0.007(4) 0.004(3)
C19 0.011(6) 0.020(5) 0.046(7) 0.005(4) 0.003(5) -0.002(4)
C11 0.018(6) 0.011(6) 0.048(8) 0.002(5) 0.005(6) -0.005(5)
C18 0.014(6) 0.016(5) 0.042(6) 0.000(4) 0.004(5) -0.003(4)
C12 0.010(5) 0.012(5) 0.043(7) 0.000(4) 0.004(4) 0.001(4)
C24 0.016(7) 0.015(6) 0.052(9) 0.007(5) 0.004(6) -0.001(5)
C9 0.009(5) 0.015(5) 0.044(6) 0.001(4) -0.002(4) -0.002(4)
C13 0.010(5) 0.016(6) 0.057(8) -0.003(5) 0.003(5) 0.003(4)
C20 0.017(6) 0.027(6) 0.046(7) 0.002(5) 0.001(5) 0.000(5)
C10 0.017(7) 0.005(6) 0.047(6) 0.001(5) 0.000(5) 0.002(5)
C21 0.018(6) 0.027(7) 0.052(7) -0.002(5) 0.003(5) -0.004(4)
C15 0.009(6) 0.008(5) 0.060(7) 0.003(5) 0.005(5) -0.002(5)
C3 0.008(6) 0.016(6) 0.048(5) 0.002(4) 0.000(4) -0.004(4)
C2 0.013(6) 0.014(6) 0.048(7) -0.002(5) 0.002(5) 0.002(5)
C1 0.009(5) 0.011(5) 0.046(5) 0.004(4) 0.001(4) -0.003(4)
C23 0.013(5) 0.019(6) 0.048(6) -0.002(4) 0.006(4) -0.003(4)
C8 0.019(7) 0.015(5) 0.045(6) 0.003(4) 0.005(5) -0.002(5)
C25 0.030(7) 0.043(8) 0.062(7) -0.008(9) -0.008(5) -0.004(9)
C6 0.023(7) 0.021(6) 0.050(7) 0.003(5) 0.009(5) -0.011(5)
C16 0.020(7) 0.017(7) 0.065(7) 0.001(5) 0.002(6) 0.000(6)
C26 0.020(7) 0.013(6) 0.074(10) -0.007(6) -0.007(7) -0.001(6)
C7 0.027(7) 0.017(6) 0.048(6) -0.001(5) 0.007(5) -0.001(5)
C5 0.028(8) 0.017(6) 0.051(7) 0.008(5) -0.002(6) 0.000(5)
C14 0.013(5) 0.015(5) 0.057(8) 0.003(4) 0.003(5) 0.005(4)
C22 0.021(6) 0.026(6) 0.056(7) -0.006(5) 0.004(5) -0.002(5)
C4 0.016(7) 0.019(6) 0.050(6) 0.004(5) 0.002(5) -0.004(5)
C17 0.019(7) 0.013(7) 0.070(10) 0.001(6) 0.003(6) 0.005(5)
Pd1 0.0069(4) 0.0098(5) 0.0402(8) 0.0010(6) 0.0036(3) 0.0001(5)
Cl2 0.0128(16) 0.0117(18) 0.043(2) 0.0024(15) 0.0002(15) 0.0014(14)
Cl1 0.0119(16) 0.016(2) 0.050(2) 0.0053(15) 0.0038(16) 0.0018(12)
P1 0.0090(17) 0.0076(18) 0.042(2) 0.0007(17) 0.0028(17) -0.0009(14)
N1 0.012(4) 0.015(5) 0.041(6) 0.003(4) 0.006(4) 0.003(3)

loop_
_atom_type_symbol
_atom_type_description
_atom_type_scat_dispersion_real
_atom_type_scat_dispersion_imag
_atom_type_scat_source
C C 0.0033 0.0016 'International Tables Vol C Tables 4.2.6.8 and 6.1.1.4'
H H 0.0000 0.0000 'International Tables Vol C Tables 4.2.6.8 and 6.1.1.4'
Cl Cl 0.1484 0.1585 'International Tables Vol C Tables 4.2.6.8 and 6.1.1.4'
N N 0.0061 0.0033 'International Tables Vol C Tables 4.2.6.8 and 6.1.1.4'
O O 0.0106 0.0060 'International Tables Vol C Tables 4.2.6.8 and 6.1.1.4'
P P 0.1023 0.0942 'International Tables Vol C Tables 4.2.6.8 and 6.1.1.4'
Pd Pd -0.9988 1.0072 'International Tables Vol C Tables 4.2.6.8 and 6.1.1.4'

loop_
_geom_angle_atom_site_label_1
_geom_angle_atom_site_label_2
_geom_angle_atom_site_label_3
_geom_angle
P1A Pd1A Cl2A 179(4)
Cl1A Pd1A Cl2A 93(3)
Cl1A Pd1A P1A 86(3)
C12 O1 C13 107.0(9)
C18 C19 C24 124.0(12)
C20 C19 C18 119.1(12)
C20 C19 C24 116.9(12)
H11A C11 H11B 109.5
H11A C11 H11C 109.5
H11B C11 H11C 109.5
C9 C11 H11A 109.5
C9 C11 H11B 109.5
C9 C11 H11C 109.5
C19 C18 P1 120.4(10)
C23 C18 C19 118.3(12)
C23 C18 P1 121.2(10)
O1 C12 C9 115.5(11)
N1 C12 O1 115.3(11)
N1 C12 C9 129.0(11)
C19 C24 H24A 109.5
C19 C24 H24B 109.5
C19 C24 H24C 109.5
H24A C24 H24B 109.5
H24A C24 H24C 109.5
H24B C24 H24C 109.5
C11 C9 C1 106.5(10)
C12 C9 C11 110.6(10)
C12 C9 C10 107.1(10)
C12 C9 C1 111.2(10)
C10 C9 C11 109.5(11)
C10 C9 C1 112.1(10)
O1 C13 H13A 110.6
O1 C13 H13B 110.6
O1 C13 C14 105.5(9)
H13A C13 H13B 108.8
C14 C13 H13A 110.6
C14 C13 H13B 110.6
C19 C20 H20 118.5
C19 C20 C21 122.9(13)
C21 C20 H20 118.5
C9 C10 H10A 109.5
C9 C10 H10B 109.5
C9 C10 H10C 109.5
H10A C10 H10B 109.5
H10A C10 H10C 109.5
H10B C10 H10C 109.5
C20 C21 C25 119.9(14)
C22 C21 C20 117.1(12)
C22 C21 C25 122.8(13)
C16 C15 H15 106.8
C16 C15 C14 117.9(11)
C16 C15 C17 111.5(12)
C14 C15 H15 106.8
C14 C15 C17 106.4(11)
C17 C15 H15 106.8
C8 C3 C1 121.0(12)
C4 C3 C1 121.6(12)
C4 C3 C8 117.4(13)
H2A C2 H2B 109.5
H2A C2 H2C 109.5
H2B C2 H2C 109.5
P1 C2 H2A 109.5
P1 C2 H2B 109.5
P1 C2 H2C 109.5
C9 C1 H1 105.2
C9 C1 P1 113.5(9)
C3 C1 C9 115.3(10)
C3 C1 H1 105.2
C3 C1 P1 111.3(9)
P1 C1 H1 105.2
C18 C23 C26 124.7(12)
C22 C23 C18 119.2(12)
C22 C23 C26 116.1(12)
C3 C8 H8 119.5
C7 C8 C3 121.1(12)
C7 C8 H8 119.5
C21 C25 H25A 109.5
C21 C25 H25B 109.5
C21 C25 H25C 109.5
H25A C25 H25B 109.5
H25A C25 H25C 109.5
H25B C25 H25C 109.5
C7 C6 H6 120.4
C5 C6 H6 120.4
C5 C6 C7 119.1(13)
C15 C16 H16A 109.5
C15 C16 H16B 109.5
C15 C16 H16C 109.5
H16A C16 H16B 109.5
H16A C16 H16C 109.5
H16B C16 H16C 109.5
C23 C26 H26A 109.5
C23 C26 H26B 109.5
C23 C26 H26C 109.5
H26A C26 H26B 109.5
H26A C26 H26C 109.5
H26B C26 H26C 109.5
C8 C7 C6 120.5(13)
C8 C7 H7 119.8
C6 C7 H7 119.8
C6 C5 H5 119.8
C4 C5 C6 120.4(13)
C4 C5 H5 119.8
C13 C14 C15 113.0(11)
C13 C14 H14 108.8
C15 C14 H14 108.8
N1 C14 C13 101.1(9)
N1 C14 C15 115.8(11)
N1 C14 H14 108.8
C21 C22 C23 123.3(13)
C21 C22 H22 118.4
C23 C22 H22 118.4
C3 C4 H4 119.3
C5 C4 C3 121.4(13)
C5 C4 H4 119.3
C15 C17 H17A 109.5
C15 C17 H17B 109.5
C15 C17 H17C 109.5
H17A C17 H17B 109.5
H17A C17 H17C 109.5
H17B C17 H17C 109.5
Cl1 Pd1 Cl2 89.62(12)
P1 Pd1 Cl2 171.00(14)
P1 Pd1 Cl1 85.58(13)
N1 Pd1 Cl2 91.3(3)
N1 Pd1 Cl1 179.0(3)
N1 Pd1 P1 93.5(3)
C18 P1 C2 107.9(6)
C18 P1 C1 104.7(6)
C18 P1 Pd1 120.0(4)
C2 P1 C1 106.1(6)
C2 P1 Pd1 105.8(5)
C1 P1 Pd1 111.6(4)
C12 N1 C14 109.3(10)
C12 N1 Pd1 126.6(8)
C14 N1 Pd1 122.1(7)

loop_
_geom_bond_atom_site_label_1
_geom_bond_atom_site_label_2
_geom_bond_distance
Pd1A Cl2A 2.31(9)
Pd1A P1A 2.29(11)
Pd1A Cl1A 2.12(9)
O1 C12 1.355(15)
O1 C13 1.447(14)
C19 C18 1.431(18)
C19 C24 1.512(18)
C19 C20 1.386(18)
C11 H11A 0.9800
C11 H11B 0.9800
C11 H11C 0.9800
C11 C9 1.538(18)
C18 C23 1.41(2)
C18 P1 1.836(14)
C12 C9 1.517(18)
C12 N1 1.288(16)
C24 H24A 0.9800
C24 H24B 0.9800
C24 H24C 0.9800
C9 C10 1.523(18)
C9 C1 1.583(17)
C13 H13A 0.9900
C13 H13B 0.9900
C13 C14 1.533(18)
C20 H20 0.9500
C20 C21 1.395(19)
C10 H10A 0.9800
C10 H10B 0.9800
C10 H10C 0.9800
C21 C25 1.505(18)
C21 C22 1.371(19)
C15 H15 1.0000
C15 C16 1.49(2)
C15 C14 1.534(18)
C15 C17 1.552(18)
C3 C1 1.486(19)
C3 C8 1.417(18)
C3 C4 1.382(19)
C2 H2A 0.9800
C2 H2B 0.9800
C2 H2C 0.9800
C2 P1 1.842(13)
C1 H1 1.0000
C1 P1 1.872(13)
C23 C26 1.520(19)
C23 C22 1.397(18)
C8 H8 0.9500
C8 C7 1.363(19)
C25 H25A 0.9800
C25 H25B 0.9800
C25 H25C 0.9800
C6 H6 0.9500
C6 C7 1.39(2)
C6 C5 1.38(2)
C16 H16A 0.9800
C16 H16B 0.9800
C16 H16C 0.9800
C26 H26A 0.9800
C26 H26B 0.9800
C26 H26C 0.9800
C7 H7 0.9500
C5 H5 0.9500
C5 C4 1.38(2)
C14 H14 1.0000
C14 N1 1.502(15)
C22 H22 0.9500
C4 H4 0.9500
C17 H17A 0.9800
C17 H17B 0.9800
C17 H17C 0.9800
Pd1 Cl2 2.387(4)
Pd1 Cl1 2.309(3)
Pd1 P1 2.251(4)
Pd1 N1 2.061(10)

loop_
_geom_torsion_atom_site_label_1
_geom_torsion_atom_site_label_2
_geom_torsion_atom_site_label_3
_geom_torsion_atom_site_label_4
_geom_torsion
C20_a C19_a C18_a C23_a -2.0(19)
C24 C19 C18 C23 178.5(12)
C20 C19 C18 P1 173.9(10)
C24 C19 C18 P1 -5.5(18)
C13 O1 C12 N1 5.6(15)
C13 O1 C12 C9 -178.3(11)
N1 C12 C9 C10 73.5(17)
O1 C12 C9 C10 -102.0(12)
N1 C12 C9 C11 -167.3(13)
O1 C12 C9 C11 17.2(16)
N1 C12 C9 C1 -49.2(19)
O1 C12 C9 C1 135.3(11)
C12 O1 C13 C14 -11.8(13)
C18 C19 C20 C21 0.8(19)
C24 C19 C20 C21 -179.7(12)
C19 C20 C21 C22 -1(2)
C19 C20 C21 C25 -176.5(12)
C4 C3 C1 C9 -109.4(13)
C8 C3 C1 C9 72.6(15)
C4 C3 C1 P1 119.4(11)
C8 C3 C1 P1 -58.6(13)
C12 C9 C1 C3 -66.4(14)
C10 C9 C1 C3 173.8(10)
C11 C9 C1 C3 54.1(14)
C12 C9 C1 P1 63.7(13)
C10 C9 C1 P1 -56.1(12)
C11 C9 C1 P1 -175.8(9)
C19 C18 C23 C22 3.2(19)
P1 C18 C23 C22 -172.7(10)
C19 C18 C23 C26 -177.9(12)
P1 C18 C23 C26 6.2(19)
C4 C3 C8 C7 -0.6(18)
C1 C3 C8 C7 177.5(12)
C3 C8 C7 C6 0(2)
C5 C6 C7 C8 0(2)
C7 C6 C5 C4 1(2)
O1 C13 C14 N1 12.9(13)
O1 C13 C14 C15 137.3(11)
C16 C15 C14 N1 64.0(16)
C17 C15 C14 N1 -170.0(11)
C16 C15 C14 C13 -51.9(16)
C17 C15 C14 C13 74.1(14)
C20 C21 C22 C23 2(2)
C25 C21 C22 C23 177.6(12)
C18 C23 C22 C21 -3(2)
C26 C23 C22 C21 177.8(13)
C6 C5 C4 C3 -1(2)
C8 C3 C4 C5 1.4(18)
C1 C3 C4 C5 -176.6(12)
C23 C18 P1 C2 -135.8(11)
C19 C18 P1 C2 48.4(12)
C23 C18 P1 C1 111.5(12)
C19 C18 P1 C1 -64.3(12)
C23 C18 P1 Pd1 -14.7(13)
C19 C18 P1 Pd1 169.4(9)
C3 C1 P1 C18 -28.7(10)
C9 C1 P1 C18 -160.8(9)
C3 C1 P1 C2 -142.7(9)
C9 C1 P1 C2 85.3(10)
C3 C1 P1 Pd1 102.6(8)
C9 C1 P1 Pd1 -29.5(10)
O1 C12 N1 C14 3.4(16)
C9 C12 N1 C14 -172.1(13)
O1 C12 N1 Pd1 167.2(8)
C9 C12 N1 Pd1 -8(2)
C13 C14 N1 C12 -10.2(14)
C15 C14 N1 C12 -132.7(12)
C13 C14 N1 Pd1 -174.8(8)
C15 C14 N1 Pd1 62.7(14)
